data_2229469
loop_
_publ_author_name
'Niedzia\/lkowski, Pawe\/l'
'Narloch, Joanna'
'Trzybi\'nski, Damian'
'Ossowski, Tadeusz'

_publ_section_title
;
 1-Dimethylamino-9,10-anthraquinone
;
_journal_coeditor_code NG5119
_journal_issue 3
_journal_name_full 'Acta Crystallographica Section E'
_journal_page_first o723
_journal_paper_doi 10.1107/S1600536811006829
_journal_volume 67
_journal_year 2011
_chemical_formula_iupac 'C16 H13 N O2'
_chemical_formula_moiety 'C16 H13 N O2'
_chemical_formula_sum 'C16 H13 N O2'
_chemical_formula_weight 251.27
_chemical_name_systematic
;
1-Dimethylamino-9,10-anthraquinone
;
_space_group_IT_number 19
_symmetry_cell_setting orthorhombic
_symmetry_space_group_name_Hall 'P 2ac 2ab'
_symmetry_space_group_name_H-M 'P 21 21 21'
_atom_sites_solution_hydrogens geom
_atom_sites_solution_primary direct
_atom_sites_solution_secondary difmap
_cell_angle_alpha 90.00
_cell_angle_beta 90.00
_cell_angle_gamma 90.00
_cell_formula_units_Z 4
_cell_length_a 7.2823(3)
_cell_length_b 11.1519(7)
_cell_length_c 14.9834(7)
_cell_measurement_reflns_used 1944
_cell_measurement_temperature 295(2)
_cell_measurement_theta_max 29.0258
_cell_measurement_theta_min 3.1053
_cell_volume 1216.82(11)
_computing_cell_refinement 'CrysAlis RED (Oxford Diffraction, 2008)'
_computing_data_collection 'CrysAlis CCD (Oxford Diffraction, 2008)'
_computing_data_reduction 'CrysAlis RED (Oxford Diffraction, 2008'
_computing_molecular_graphics 'ORTEP-3 (Farrugia, 1997)'
_computing_publication_material 'SHELXL97 (Sheldrick, 2008) and PLATON (Spek, 2009)'
_computing_structure_refinement 'SHELXL97 (Sheldrick, 2008)'
_computing_structure_solution 'SHELXS97 (Sheldrick, 2008)'
_diffrn_ambient_temperature 295(2)
_diffrn_detector_area_resol_mean 10.4002
_diffrn_measured_fraction_theta_full 0.994
_diffrn_measured_fraction_theta_max 0.994
_diffrn_measurement_device_type 'Oxford Diffraction Gemini R ULTRA Ruby CCD'
_diffrn_measurement_method \w
_diffrn_radiation_monochromator graphite
_diffrn_radiation_source 'Enhance (Mo) X-ray Source'
_diffrn_radiation_type MoK\a
_diffrn_radiation_wavelength 0.71073
_diffrn_reflns_av_R_equivalents 0.0329
_diffrn_reflns_av_sigmaI/netI 0.0383
_diffrn_reflns_limit_h_max 6
_diffrn_reflns_limit_h_min -8
_diffrn_reflns_limit_k_max 13
_diffrn_reflns_limit_k_min -12
_diffrn_reflns_limit_l_max 13
_diffrn_reflns_limit_l_min -17
_diffrn_reflns_number 4683
_diffrn_reflns_theta_full 25.05
_diffrn_reflns_theta_max 25.05
_diffrn_reflns_theta_min 3.11
_exptl_absorpt_coefficient_mu 0.091
_exptl_absorpt_correction_type none
_exptl_crystal_colour red
_exptl_crystal_density_diffrn 1.372
_exptl_crystal_density_method 'not measured'
_exptl_crystal_description prism
_exptl_crystal_F_000 528
_exptl_crystal_size_max 0.45
_exptl_crystal_size_mid 0.20
_exptl_crystal_size_min 0.18
_refine_diff_density_max 0.124
_refine_diff_density_min -0.180
_refine_ls_extinction_method none
_refine_ls_goodness_of_fit_ref 0.955
_refine_ls_hydrogen_treatment constr
_refine_ls_matrix_type full
_refine_ls_number_parameters 174
_refine_ls_number_reflns 1258
_refine_ls_number_restraints 0
_refine_ls_restrained_S_all 0.955
_refine_ls_R_factor_all 0.0566
_refine_ls_R_factor_gt 0.0369
_refine_ls_shift/su_max 0.000
_refine_ls_shift/su_mean 0.000
_refine_ls_structure_factor_coef Fsqd
_refine_ls_weighting_details 'calc w=1/[\s^2^(Fo^2^)+(0.0492P)^2^+0.0000P] where P=(Fo^2^+2Fc^2^)/3'
_refine_ls_weighting_scheme calc
_refine_ls_wR_factor_gt 0.0750
_refine_ls_wR_factor_ref 0.0794
_reflns_number_gt 918
_reflns_number_total 1258
_reflns_threshold_expression I>2sigma(I)
_cod_data_source_file ng5119.cif
_cod_data_source_block I
_cod_database_code 2229469
_cod_database_fobs_code 2229469

loop_
_symmetry_equiv_pos_as_xyz
'x, y, z'
'-x+1/2, -y, z+1/2'
'-x, y+1/2, -z+1/2'
'x+1/2, -y+1/2, -z'

loop_
_atom_site_type_symbol
_atom_site_label
_atom_site_fract_x
_atom_site_fract_y
_atom_site_fract_z
_atom_site_U_iso_or_equiv
_atom_site_adp_type
_atom_site_calc_flag
_atom_site_refinement_flags
_atom_site_occupancy
_atom_site_disorder_assembly
_atom_site_disorder_group
C C1 0.7457(3) 0.5675(2) 0.53415(14) 0.0349(6) Uani d . 1 . .
C C2 0.8768(3) 0.6609(3) 0.53396(17) 0.0437(7) Uani d . 1 . .
H H2 0.9738 0.6578 0.4937 0.052 Uiso calc R 1 . .
C C3 0.8647(4) 0.7554(3) 0.59116(18) 0.0486(7) Uani d . 1 . .
H H3 0.9530 0.8155 0.5892 0.058 Uiso calc R 1 . .
C C4 0.7235(3) 0.7630(2) 0.65179(17) 0.0422(6) Uani d . 1 . .
H H4 0.7206 0.8255 0.6928 0.051 Uiso calc R 1 . .
C C5 0.1522(4) 0.6067(3) 0.78267(16) 0.0459(7) Uani d . 1 . .
H H5 0.1608 0.6622 0.8288 0.055 Uiso calc R 1 . .
C C6 0.0081(4) 0.5277(3) 0.78088(18) 0.0487(7) Uani d . 1 . .
H H6 -0.0795 0.5290 0.8260 0.058 Uiso calc R 1 . .
C C7 -0.0067(3) 0.4466(3) 0.71212(17) 0.0465(7) Uani d . 1 . .
H H7 -0.1065 0.3946 0.7099 0.056 Uiso calc R 1 . .
C C8 0.1262(3) 0.4422(2) 0.64640(17) 0.0409(6) Uani d . 1 . .
H H8 0.1164 0.3863 0.6006 0.049 Uiso calc R 1 . .
C C9 0.4157(3) 0.5148(2) 0.57716(15) 0.0334(6) Uani d . 1 . .
C C10 0.4341(4) 0.6937(2) 0.71603(16) 0.0394(7) Uani d . 1 . .
C C11 0.5878(3) 0.5814(2) 0.58994(14) 0.0325(6) Uani d . 1 . .
C C12 0.5869(3) 0.6781(2) 0.65160(16) 0.0335(6) Uani d . 1 . .
C C13 0.2744(3) 0.5206(2) 0.64829(15) 0.0335(6) Uani d . 1 . .
C C14 0.2856(3) 0.6048(2) 0.71661(14) 0.0354(6) Uani d . 1 . .
N N15 0.7757(3) 0.4671(2) 0.48311(13) 0.0421(6) Uani d . 1 . .
C C16 0.7173(4) 0.3491(2) 0.51109(19) 0.0528(8) Uani d . 1 . .
H H16A 0.6745 0.3525 0.5716 0.079 Uiso calc R 1 . .
H H16B 0.8189 0.2945 0.5072 0.079 Uiso calc R 1 . .
H H16C 0.6198 0.3219 0.4730 0.079 Uiso calc R 1 . .
C C17 0.9195(3) 0.4667(3) 0.41526(17) 0.0552(8) Uani d . 1 . .
H H17A 0.9068 0.5362 0.3780 0.083 Uiso calc R 1 . .
H H17B 0.9086 0.3957 0.3794 0.083 Uiso calc R 1 . .
H H17C 1.0376 0.4679 0.4437 0.083 Uiso calc R 1 . .
O O18 0.3823(2) 0.45881(18) 0.50827(11) 0.0484(5) Uani d . 1 . .
O O19 0.4317(3) 0.77920(19) 0.76763(15) 0.0644(6) Uani d . 1 . .

loop_
_atom_site_aniso_label
_atom_site_aniso_U_11
_atom_site_aniso_U_22
_atom_site_aniso_U_33
_atom_site_aniso_U_12
_atom_site_aniso_U_13
_atom_site_aniso_U_23
C1 0.0328(13) 0.0405(16) 0.0315(12) 0.0014(14) -0.0002(12) 0.0029(12)
C2 0.0356(14) 0.0555(19) 0.0400(14) -0.0071(15) 0.0045(12) 0.0082(14)
C3 0.0453(14) 0.0471(17) 0.0532(16) -0.0149(15) -0.0037(15) 0.0040(17)
C4 0.0427(14) 0.0392(16) 0.0448(14) -0.0052(14) -0.0053(13) -0.0071(14)
C5 0.0478(15) 0.0464(18) 0.0435(14) 0.0079(15) 0.0064(13) -0.0049(14)
C6 0.0377(14) 0.057(2) 0.0512(15) 0.0046(16) 0.0143(12) 0.0078(17)
C7 0.0345(14) 0.0513(19) 0.0538(16) -0.0061(14) -0.0005(13) 0.0095(17)
C8 0.0348(13) 0.0461(16) 0.0416(13) -0.0012(13) -0.0033(12) 0.0038(14)
C9 0.0339(12) 0.0348(15) 0.0314(12) 0.0014(12) -0.0027(11) 0.0011(12)
C10 0.0434(15) 0.0391(16) 0.0358(14) 0.0024(13) -0.0017(13) -0.0039(13)
C11 0.0296(12) 0.0372(15) 0.0306(12) 0.0010(12) -0.0026(11) 0.0048(12)
C12 0.0317(12) 0.0346(14) 0.0342(12) 0.0011(13) -0.0051(12) 0.0036(12)
C13 0.0284(12) 0.0364(15) 0.0358(12) 0.0050(12) -0.0062(11) 0.0035(12)
C14 0.0319(13) 0.0378(15) 0.0364(12) 0.0035(12) -0.0001(12) 0.0014(13)
N15 0.0347(11) 0.0497(14) 0.0418(11) -0.0001(12) 0.0084(10) -0.0042(12)
C16 0.0510(16) 0.0460(18) 0.0614(17) 0.0072(16) 0.0043(15) -0.0056(16)
C17 0.0407(14) 0.076(2) 0.0489(15) 0.0057(17) 0.0081(13) -0.0116(16)
O18 0.0404(10) 0.0629(12) 0.0418(10) -0.0084(10) 0.0001(8) -0.0145(10)
O19 0.0661(13) 0.0604(14) 0.0665(13) -0.0108(11) 0.0160(11) -0.0280(13)

loop_
_atom_type_symbol
_atom_type_description
_atom_type_scat_dispersion_real
_atom_type_scat_dispersion_imag
_atom_type_scat_source
C C 0.0033 0.0016 'International Tables Vol C Tables 4.2.6.8 and 6.1.1.4'
H H 0.0000 0.0000 'International Tables Vol C Tables 4.2.6.8 and 6.1.1.4'
O O 0.0106 0.0060 'International Tables Vol C Tables 4.2.6.8 and 6.1.1.4'
N N 0.0061 0.0033 'International Tables Vol C Tables 4.2.6.8 and 6.1.1.4'

loop_
_geom_angle_atom_site_label_1
_geom_angle_atom_site_label_2
_geom_angle_atom_site_label_3
_geom_angle_site_symmetry_1
_geom_angle_site_symmetry_3
_geom_angle
_geom_angle_publ_flag
N15 C1 C2 . . 119.5(2) ?
N15 C1 C11 . . 122.8(2) ?
C2 C1 C11 . . 117.7(2) ?
C3 C2 C1 . . 121.7(2) ?
C3 C2 H2 . . 119.1 ?
C1 C2 H2 . . 119.1 ?
C2 C3 C4 . . 120.8(3) ?
C2 C3 H3 . . 119.6 ?
C4 C3 H3 . . 119.6 ?
C12 C4 C3 . . 119.9(2) ?
C12 C4 H4 . . 120.1 ?
C3 C4 H4 . . 120.1 ?
C6 C5 C14 . . 120.9(2) ?
C6 C5 H5 . . 119.6 ?
C14 C5 H5 . . 119.6 ?
C5 C6 C7 . . 119.8(2) ?
C5 C6 H6 . . 120.1 ?
C7 C6 H6 . . 120.1 ?
C6 C7 C8 . . 120.2(2) ?
C6 C7 H7 . . 119.9 ?
C8 C7 H7 . . 119.9 ?
C7 C8 C13 . . 120.5(2) ?
C7 C8 H8 . . 119.8 ?
C13 C8 H8 . . 119.8 ?
O18 C9 C11 . . 122.3(2) ?
O18 C9 C13 . . 119.2(2) ?
C11 C9 C13 . . 118.4(2) ?
O19 C10 C14 . . 120.7(2) ?
O19 C10 C12 . . 120.8(2) ?
C14 C10 C12 . . 118.5(2) ?
C12 C11 C1 . . 117.8(2) ?
C12 C11 C9 . . 117.7(2) ?
C1 C11 C9 . . 123.7(2) ?
C4 C12 C11 . . 121.4(2) ?
C4 C12 C10 . . 117.5(2) ?
C11 C12 C10 . . 121.1(2) ?
C8 C13 C14 . . 119.0(2) ?
C8 C13 C9 . . 119.8(2) ?
C14 C13 C9 . . 121.1(2) ?
C5 C14 C13 . . 119.6(2) ?
C5 C14 C10 . . 120.7(2) ?
C13 C14 C10 . . 119.7(2) ?
C1 N15 C16 . . 122.26(19) ?
C1 N15 C17 . . 120.3(2) ?
C16 N15 C17 . . 114.2(2) ?
N15 C16 H16A . . 109.5 ?
N15 C16 H16B . . 109.5 ?
H16A C16 H16B . . 109.5 ?
N15 C16 H16C . . 109.5 ?
H16A C16 H16C . . 109.5 ?
H16B C16 H16C . . 109.5 ?
N15 C17 H17A . . 109.5 ?
N15 C17 H17B . . 109.5 ?
H17A C17 H17B . . 109.5 ?
N15 C17 H17C . . 109.5 ?
H17A C17 H17C . . 109.5 ?
H17B C17 H17C . . 109.5 ?

loop_
_geom_bond_atom_site_label_1
_geom_bond_atom_site_label_2
_geom_bond_site_symmetry_2
_geom_bond_distance
_geom_bond_publ_flag
C1 N15 . 1.373(3) ?
C1 C2 . 1.413(4) ?
C1 C11 . 1.430(3) ?
C2 C3 . 1.360(4) ?
C2 H2 . 0.9300 ?
C3 C4 . 1.374(4) ?
C3 H3 . 0.9300 ?
C4 C12 . 1.374(3) ?
C4 H4 . 0.9300 ?
C5 C6 . 1.370(4) ?
C5 C14 . 1.387(3) ?
C5 H5 . 0.9300 ?
C6 C7 . 1.375(4) ?
C6 H6 . 0.9300 ?
C7 C8 . 1.382(3) ?
C7 H7 . 0.9300 ?
C8 C13 . 1.389(3) ?
C8 H8 . 0.9300 ?
C9 O18 . 1.230(3) ?
C9 C11 . 1.469(3) ?
C9 C13 . 1.483(3) ?
C10 O19 . 1.227(3) ?
C10 C14 . 1.467(4) ?
C10 C12 . 1.483(3) ?
C11 C12 . 1.420(3) ?
C13 C14 . 1.392(3) ?
N15 C16 . 1.446(3) ?
N15 C17 . 1.459(3) ?
C16 H16A . 0.9600 ?
C16 H16B . 0.9600 ?
C16 H16C . 0.9600 ?
C17 H17A . 0.9600 ?
C17 H17B . 0.9600 ?
C17 H17C . 0.9600 ?

loop_
_geom_hbond_atom_site_label_D
_geom_hbond_atom_site_label_H
_geom_hbond_atom_site_label_A
_geom_hbond_site_symmetry_D
_geom_hbond_site_symmetry_H
_geom_hbond_site_symmetry_A
_geom_hbond_distance_DH
_geom_hbond_distance_HA
_geom_hbond_distance_DA
_geom_hbond_angle_DHA
_geom_hbond_publ_flag
C2 H2 Cg1 1_555 1_555 3_566 0.93 2.99 3.724(3) 137 y
C4 H4 Cg2 1_555 1_555 4_656 0.93 2.81 3.678(3) 156 y

loop_
_geom_torsion_atom_site_label_1
_geom_torsion_atom_site_label_2
_geom_torsion_atom_site_label_3
_geom_torsion_atom_site_label_4
_geom_torsion_site_symmetry_1
_geom_torsion_site_symmetry_2
_geom_torsion_site_symmetry_3
_geom_torsion_site_symmetry_4
_geom_torsion
_geom_torsion_publ_flag
N15 C1 C2 C3 . . . . -172.0(2) ?
C11 C1 C2 C3 . . . . 6.6(3) ?
C1 C2 C3 C4 . . . . 0.2(4) ?
C2 C3 C4 C12 . . . . -3.7(4) ?
C14 C5 C6 C7 . . . . -1.0(4) ?
C5 C6 C7 C8 . . . . 1.9(4) ?
C6 C7 C8 C13 . . . . -1.0(4) ?
N15 C1 C11 C12 . . . . 168.8(2) ?
C2 C1 C11 C12 . . . . -9.8(3) ?
N15 C1 C11 C9 . . . . -21.7(3) ?
C2 C1 C11 C9 . . . . 159.7(2) ?
O18 C9 C11 C12 . . . . 155.6(2) ?
C13 C9 C11 C12 . . . . -21.3(3) ?
O18 C9 C11 C1 . . . . -13.8(4) ?
C13 C9 C11 C1 . . . . 169.2(2) ?
C3 C4 C12 C11 . . . . 0.2(4) ?
C3 C4 C12 C10 . . . . -177.5(2) ?
C1 C11 C12 C4 . . . . 6.6(3) ?
C9 C11 C12 C4 . . . . -163.5(2) ?
C1 C11 C12 C10 . . . . -175.8(2) ?
C9 C11 C12 C10 . . . . 14.1(3) ?
O19 C10 C12 C4 . . . . -0.4(4) ?
C14 C10 C12 C4 . . . . 179.5(2) ?
O19 C10 C12 C11 . . . . -178.1(2) ?
C14 C10 C12 C11 . . . . 1.8(3) ?
C7 C8 C13 C14 . . . . -0.9(3) ?
C7 C8 C13 C9 . . . . -179.9(2) ?
O18 C9 C13 C8 . . . . 14.8(3) ?
C11 C9 C13 C8 . . . . -168.1(2) ?
O18 C9 C13 C14 . . . . -164.1(2) ?
C11 C9 C13 C14 . . . . 12.9(3) ?
C6 C5 C14 C13 . . . . -0.9(4) ?
C6 C5 C14 C10 . . . . 176.6(2) ?
C8 C13 C14 C5 . . . . 1.9(3) ?
C9 C13 C14 C5 . . . . -179.2(2) ?
C8 C13 C14 C10 . . . . -175.7(2) ?
C9 C13 C14 C10 . . . . 3.3(3) ?
O19 C10 C14 C5 . . . . -8.3(4) ?
C12 C10 C14 C5 . . . . 171.8(2) ?
O19 C10 C14 C13 . . . . 169.2(2) ?
C12 C10 C14 C13 . . . . -10.7(3) ?
C2 C1 N15 C16 . . . . 145.7(2) ?
C11 C1 N15 C16 . . . . -32.9(3) ?
C2 C1 N15 C17 . . . . -12.9(3) ?
C11 C1 N15 C17 . . . . 168.5(2) ?

loop_
_cod_related_entry_id
_cod_related_entry_database
_cod_related_entry_code
1 ChemSpider 2117198
